data_7016732
loop_
_publ_author_name
'Sun, Mingtai'
'Xu, Tieqi'
'Gao, Wei'
'Liu, Yang'
'Wu, Qiaolin'
'Mu, Ying'
'Ye, Ling'

_publ_section_title
;
 Large ultra-high molecular weight polyethylene spherical particles
 produced by AlR(3) activated half-sandwich chromium(iii) catalysts.
;
_journal_issue 39
_journal_name_full 'Dalton transactions (Cambridge, England : 2003)'
_journal_page_first 10184
_journal_page_last 10194
_journal_paper_doi 10.1039/c1dt10659g
_journal_volume 40
_journal_year 2011
_chemical_formula_sum 'C28 H43 Cl Cr N O'
_chemical_formula_weight 497.08
_chemical_name_systematic
;
?
;
_space_group_IT_number 14
_symmetry_cell_setting monoclinic
_symmetry_space_group_name_Hall '-P 2ybc'
_symmetry_space_group_name_H-M 'P 1 21/c 1'
_atom_sites_solution_hydrogens geom
_atom_sites_solution_primary direct
_atom_sites_solution_secondary difmap
_audit_creation_method SHELXL-97
_cell_angle_alpha 90.00
_cell_angle_beta 113.69(3)
_cell_angle_gamma 90.00
_cell_formula_units_Z 4
_cell_length_a 11.921(2)
_cell_length_b 19.965(4)
_cell_length_c 13.056(3)
_cell_measurement_reflns_used 6367
_cell_measurement_temperature 293(2)
_cell_measurement_theta_max 27.48
_cell_measurement_theta_min 3.16
_cell_volume 2845.5(12)
_computing_cell_refinement 'RAPID AUTO'
_computing_data_collection 'RAPID AUTO'
_computing_data_reduction 'RAPID AUTO'
_computing_molecular_graphics 'Bruker SHELXTL'
_computing_publication_material 'Bruker SHELXTL'
_computing_structure_refinement 'SHELXL-97 (Sheldrick, 1997)'
_computing_structure_solution 'SHELXS-97 (Sheldrick, 1990)'
_diffrn_ambient_temperature 293(2)
_diffrn_detector_area_resol_mean '100x100 microns'
_diffrn_measured_fraction_theta_full 0.975
_diffrn_measured_fraction_theta_max 0.975
_diffrn_measurement_device_type 'Rigaku R-AXIS RAPID IP diffractometer'
_diffrn_measurement_method 'Oscillation scans'
_diffrn_radiation_monochromator graphite
_diffrn_radiation_source 'fine-focus sealed tube'
_diffrn_radiation_type MoK\a
_diffrn_radiation_wavelength 0.71073
_diffrn_reflns_av_R_equivalents 0.0753
_diffrn_reflns_av_sigmaI/netI 0.0614
_diffrn_reflns_limit_h_max 13
_diffrn_reflns_limit_h_min -15
_diffrn_reflns_limit_k_max 25
_diffrn_reflns_limit_k_min -25
_diffrn_reflns_limit_l_max 16
_diffrn_reflns_limit_l_min -16
_diffrn_reflns_number 27139
_diffrn_reflns_theta_full 27.48
_diffrn_reflns_theta_max 27.48
_diffrn_reflns_theta_min 3.16
_diffrn_standards_decay_% none
_diffrn_standards_interval_count none
_diffrn_standards_interval_time none
_diffrn_standards_number none
_exptl_absorpt_coefficient_mu 0.514
_exptl_absorpt_correction_type none
_exptl_crystal_colour green
_exptl_crystal_density_diffrn 1.160
_exptl_crystal_density_method 'not measured'
_exptl_crystal_description block
_exptl_crystal_F_000 1068
_exptl_crystal_size_max 0.12
_exptl_crystal_size_mid 0.11
_exptl_crystal_size_min 0.10
_refine_diff_density_max 0.582
_refine_diff_density_min -0.501
_refine_diff_density_rms 0.059
_refine_ls_extinction_method none
_refine_ls_goodness_of_fit_ref 1.035
_refine_ls_hydrogen_treatment constr
_refine_ls_matrix_type full
_refine_ls_number_parameters 302
_refine_ls_number_reflns 6367
_refine_ls_number_restraints 18
_refine_ls_restrained_S_all 1.109
_refine_ls_R_factor_all 0.1043
_refine_ls_R_factor_gt 0.0610
_refine_ls_shift/su_max 0.001
_refine_ls_shift/su_mean 0.000
_refine_ls_structure_factor_coef Fsqd
_refine_ls_weighting_details 'calc w=1/[\s^2^(Fo^2^)+(0.0752P)^2^+1.0966P] where P=(Fo^2^+2Fc^2^)/3'
_refine_ls_weighting_scheme calc
_refine_ls_wR_factor_gt 0.1415
_refine_ls_wR_factor_ref 0.1606
_reflns_number_gt 4064
_reflns_number_total 6367
_reflns_threshold_expression >2sigma(I)
_cod_data_source_file c1dt10659g.txt
_cod_data_source_block complex_4
_cod_depositor_comments
;
The following automatic conversions were performed:

'_symmetry_cell_setting' value 'Monoclinic' changed to 'monoclinic'
according to /home/saulius/struct/CIF-dictionaries/cif_core.dic
dictionary named 'cif_core.dic' version 2.4.1 from 2010-06-29.

Automatic conversion script
Id: cif_fix_values 1715 2011-07-08 13:25:40Z adriana 
;
_cod_original_cell_volume 2845.5(10)
_cod_original_sg_symbol_H-M P2(1)/c
_cod_database_code 7016732

loop_
_symmetry_equiv_pos_as_xyz
'x, y, z'
'-x, y+1/2, -z+1/2'
'-x, -y, -z'
'x, -y-1/2, z-1/2'

loop_
_atom_site_label
_atom_site_type_symbol
_atom_site_fract_x
_atom_site_fract_y
_atom_site_fract_z
_atom_site_U_iso_or_equiv
_atom_site_adp_type
_atom_site_occupancy
_atom_site_symmetry_multiplicity
_atom_site_calc_flag
_atom_site_refinement_flags
C1 C 0.1882(4) 0.5323(2) 0.2677(3) 0.0537(9) Uani 1 1 d .
C2 C 0.2980(4) 0.5645(2) 0.3374(4) 0.0586(10) Uani 1 1 d .
C3 C 0.3192(4) 0.5479(2) 0.4502(3) 0.0578(10) Uani 1 1 d .
C4 C 0.2230(4) 0.50549(18) 0.4471(3) 0.0540(10) Uani 1 1 d .
C5 C 0.1453(4) 0.49500(18) 0.3350(3) 0.0539(9) Uani 1 1 d .
C6 C 0.1327(5) 0.5328(3) 0.1411(3) 0.0864(16) Uani 1 1 d .
H6A H 0.1600 0.4940 0.1140 0.130 Uiso 1 1 calc R
H6B H 0.1581 0.5725 0.1149 0.130 Uiso 1 1 calc R
H6C H 0.0450 0.5321 0.1142 0.130 Uiso 1 1 calc R
C7 C 0.3802(5) 0.6023(3) 0.2959(5) 0.0958(17) Uani 1 1 d .
H7A H 0.4110 0.5724 0.2557 0.144 Uiso 1 1 calc R
H7B H 0.4475 0.6210 0.3584 0.144 Uiso 1 1 calc R
H7C H 0.3347 0.6377 0.2472 0.144 Uiso 1 1 calc R
C8 C 0.4276(5) 0.5664(3) 0.5546(4) 0.107(2) Uani 1 1 d .
H8A H 0.3998 0.5827 0.6096 0.161 Uiso 1 1 calc R
H8B H 0.4741 0.6006 0.5378 0.161 Uiso 1 1 calc R
H8C H 0.4782 0.5276 0.5833 0.161 Uiso 1 1 calc R
C9 C 0.2111(6) 0.4732(3) 0.5465(4) 0.0976(18) Uani 1 1 d .
H9A H 0.1317 0.4530 0.5235 0.146 Uiso 1 1 calc R
H9B H 0.2209 0.5066 0.6024 0.146 Uiso 1 1 calc R
H9C H 0.2731 0.4395 0.5770 0.146 Uiso 1 1 calc R
C10 C 0.0328(5) 0.4514(2) 0.2944(5) 0.0854(15) Uani 1 1 d .
H10A H 0.0568 0.4053 0.3089 0.128 Uiso 1 1 calc R
H10B H -0.0120 0.4578 0.2155 0.128 Uiso 1 1 calc R
H10C H -0.0180 0.4632 0.3330 0.128 Uiso 1 1 calc R
C11 C -0.0859(3) 0.63007(16) 0.1792(2) 0.0348(7) Uani 1 1 d .
C12 C -0.2013(3) 0.60558(17) 0.1055(3) 0.0404(7) Uani 1 1 d .
C13 C -0.2545(3) 0.63226(18) -0.0001(3) 0.0445(8) Uani 1 1 d .
H13 H -0.3296 0.6150 -0.0484 0.053 Uiso 1 1 calc R
C14 C -0.2029(3) 0.68397(18) -0.0400(3) 0.0429(8) Uani 1 1 d .
C15 C -0.0932(3) 0.70924(17) 0.0343(3) 0.0422(8) Uani 1 1 d .
H15 H -0.0573 0.7446 0.0120 0.051 Uiso 1 1 calc R
C16 C -0.0333(3) 0.68336(16) 0.1429(2) 0.0367(7) Uani 1 1 d .
C17 C 0.0739(3) 0.71890(16) 0.2174(2) 0.0391(7) Uani 1 1 d .
H17 H 0.0903 0.7592 0.1906 0.047 Uiso 1 1 calc R
C18 C -0.2669(3) 0.55210(19) 0.1431(3) 0.0523(9) Uani 1 1 d .
H18 H -0.2129 0.5394 0.2197 0.063 Uiso 1 1 calc R
C19 C -0.2923(5) 0.4897(2) 0.0721(4) 0.0837(15) Uani 1 1 d .
H19A H -0.3530 0.4994 -0.0013 0.126 Uiso 1 1 calc R
H19B H -0.3219 0.4551 0.1058 0.126 Uiso 1 1 calc R
H19C H -0.2182 0.4751 0.0667 0.126 Uiso 1 1 calc R
C20 C -0.3858(4) 0.5789(3) 0.1461(4) 0.0820(14) Uani 1 1 d .
H20A H -0.3684 0.6182 0.1922 0.123 Uiso 1 1 calc R
H20B H -0.4213 0.5452 0.1764 0.123 Uiso 1 1 calc R
H20C H -0.4421 0.5900 0.0716 0.123 Uiso 1 1 calc R
C21 C -0.2693(3) 0.7122(2) -0.1578(3) 0.0570(10) Uani 1 1 d .
C25 C 0.2366(3) 0.75751(17) 0.3834(3) 0.0451(8) Uani 1 1 d .
C26 C 0.3399(4) 0.7276(2) 0.4834(3) 0.0639(11) Uani 1 1 d .
H26A H 0.3875 0.6984 0.4582 0.096 Uiso 1 1 calc R
H26B H 0.3066 0.7027 0.5275 0.096 Uiso 1 1 calc R
H26C H 0.3911 0.7629 0.5279 0.096 Uiso 1 1 calc R
C27 C 0.2926(4) 0.7952(2) 0.3143(3) 0.0686(12) Uani 1 1 d .
H27A H 0.3574 0.8236 0.3624 0.103 Uiso 1 1 calc R
H27B H 0.2308 0.8221 0.2592 0.103 Uiso 1 1 calc R
H27C H 0.3250 0.7637 0.2776 0.103 Uiso 1 1 calc R
C28 C 0.1628(4) 0.8044(2) 0.4234(4) 0.0702(12) Uani 1 1 d .
H28A H 0.2155 0.8388 0.4693 0.105 Uiso 1 1 calc R
H28B H 0.1276 0.7797 0.4662 0.105 Uiso 1 1 calc R
H28C H 0.0987 0.8246 0.3600 0.105 Uiso 1 1 calc R
Cl1 Cl 0.11304(9) 0.63424(5) 0.53231(7) 0.0556(3) Uani 1 1 d .
Cr1 Cr 0.13939(5) 0.60530(3) 0.37207(4) 0.03551(17) Uani 1 1 d .
N1 N 0.1505(2) 0.70191(13) 0.3171(2) 0.0368(6) Uani 1 1 d .
O1 O -0.0326(2) 0.60493(11) 0.28031(17) 0.0418(5) Uani 1 1 d .
C22 C -0.1929(5) 0.7562(3) -0.1942(4) 0.0955(17) Uani 1 1 d U
H22A H -0.2388 0.7701 -0.2700 0.143 Uiso 1 1 calc R
H22B H -0.1211 0.7324 -0.1895 0.143 Uiso 1 1 calc R
H22C H -0.1689 0.7950 -0.1467 0.143 Uiso 1 1 calc R
C23 C -0.3798(6) 0.7489(4) -0.1638(6) 0.140(2) Uani 1 1 d U
H23A H -0.3556 0.7869 -0.1147 0.210 Uiso 1 1 calc R
H23B H -0.4300 0.7198 -0.1414 0.210 Uiso 1 1 calc R
H23C H -0.4254 0.7639 -0.2391 0.210 Uiso 1 1 calc R
C24 C -0.3176(8) 0.6552(4) -0.2425(5) 0.150(3) Uani 1 1 d U
H24A H -0.3589 0.6735 -0.3162 0.225 Uiso 1 1 calc R
H24B H -0.3739 0.6284 -0.2243 0.225 Uiso 1 1 calc R
H24C H -0.2504 0.6278 -0.2402 0.225 Uiso 1 1 calc R

loop_
_atom_site_aniso_label
_atom_site_aniso_U_11
_atom_site_aniso_U_22
_atom_site_aniso_U_33
_atom_site_aniso_U_23
_atom_site_aniso_U_13
_atom_site_aniso_U_12
C1 0.065(3) 0.050(2) 0.052(2) -0.0034(17) 0.0300(19) 0.0088(19)
C2 0.058(2) 0.046(2) 0.086(3) 0.003(2) 0.043(2) 0.0092(19)
C3 0.049(2) 0.050(2) 0.062(2) -0.0026(18) 0.0091(18) 0.0198(18)
C4 0.065(3) 0.041(2) 0.057(2) 0.0114(16) 0.0263(19) 0.0155(18)
C5 0.063(3) 0.037(2) 0.065(2) -0.0037(17) 0.030(2) 0.0028(17)
C6 0.128(4) 0.085(4) 0.057(3) -0.012(2) 0.047(3) 0.021(3)
C7 0.093(4) 0.074(3) 0.160(5) 0.004(3) 0.091(4) -0.001(3)
C8 0.079(4) 0.088(4) 0.100(4) -0.011(3) -0.022(3) 0.027(3)
C9 0.150(5) 0.077(3) 0.081(3) 0.041(3) 0.062(3) 0.041(3)
C10 0.089(4) 0.048(3) 0.120(4) -0.013(3) 0.043(3) -0.013(2)
C11 0.0327(16) 0.0373(17) 0.0339(16) -0.0008(13) 0.0129(13) 0.0005(13)
C12 0.0391(18) 0.0425(19) 0.0411(17) -0.0017(14) 0.0175(14) -0.0067(15)
C13 0.0329(17) 0.054(2) 0.0402(18) -0.0027(15) 0.0082(14) -0.0092(15)
C14 0.0359(18) 0.049(2) 0.0391(17) 0.0044(15) 0.0104(14) -0.0008(15)
C15 0.0357(17) 0.0445(19) 0.0435(18) 0.0090(14) 0.0130(14) 0.0016(15)
C16 0.0312(16) 0.0384(18) 0.0376(16) 0.0007(13) 0.0108(13) -0.0036(14)
C17 0.0355(17) 0.0368(18) 0.0407(17) 0.0049(13) 0.0107(14) -0.0027(14)
C18 0.048(2) 0.060(2) 0.0474(19) -0.0024(16) 0.0175(16) -0.0232(18)
C19 0.107(4) 0.055(3) 0.099(3) -0.011(2) 0.052(3) -0.030(3)
C20 0.069(3) 0.090(4) 0.107(4) -0.010(3) 0.056(3) -0.026(3)
C21 0.0382(19) 0.071(3) 0.047(2) 0.0165(18) 0.0007(16) -0.0016(18)
C25 0.0369(18) 0.0419(19) 0.0462(19) -0.0009(15) 0.0059(15) -0.0091(15)
C26 0.055(2) 0.057(3) 0.056(2) 0.0013(18) -0.0025(18) -0.0123(19)
C27 0.058(2) 0.073(3) 0.062(2) 0.005(2) 0.011(2) -0.029(2)
C28 0.063(3) 0.052(3) 0.085(3) -0.021(2) 0.019(2) -0.007(2)
Cl1 0.0721(7) 0.0579(6) 0.0430(5) -0.0073(4) 0.0295(4) -0.0032(5)
Cr1 0.0387(3) 0.0348(3) 0.0327(3) 0.0012(2) 0.0139(2) 0.0006(2)
N1 0.0315(14) 0.0380(15) 0.0384(14) 0.0003(11) 0.0113(11) -0.0030(11)
O1 0.0398(12) 0.0448(13) 0.0370(12) 0.0047(10) 0.0114(10) -0.0066(10)
C22 0.076(3) 0.124(4) 0.076(3) 0.046(3) 0.019(2) -0.013(3)
C23 0.112(4) 0.173(5) 0.143(4) 0.075(4) 0.059(3) 0.044(4)
C24 0.195(5) 0.136(4) 0.080(3) 0.007(3) 0.014(3) -0.032(4)

loop_
_atom_type_symbol
_atom_type_description
_atom_type_scat_dispersion_real
_atom_type_scat_dispersion_imag
_atom_type_scat_source
C C 0.0033 0.0016 'International Tables Vol C Tables 4.2.6.8 and 6.1.1.4'
H H 0.0000 0.0000 'International Tables Vol C Tables 4.2.6.8 and 6.1.1.4'
N N 0.0061 0.0033 'International Tables Vol C Tables 4.2.6.8 and 6.1.1.4'
O O 0.0106 0.0060 'International Tables Vol C Tables 4.2.6.8 and 6.1.1.4'
Cl Cl 0.1484 0.1585 'International Tables Vol C Tables 4.2.6.8 and 6.1.1.4'
Cr Cr 0.3209 0.6236 'International Tables Vol C Tables 4.2.6.8 and 6.1.1.4'

loop_
_geom_angle_atom_site_label_1
_geom_angle_atom_site_label_2
_geom_angle_atom_site_label_3
_geom_angle
C5 C1 C2 108.4(3)
C5 C1 C6 125.5(4)
C2 C1 C6 125.9(4)
C5 C1 Cr1 73.3(2)
C2 C1 Cr1 73.1(2)
C6 C1 Cr1 123.8(3)
C1 C2 C3 107.1(4)
C1 C2 C7 124.5(4)
C3 C2 C7 128.1(4)
C1 C2 Cr1 70.2(2)
C3 C2 Cr1 72.2(2)
C7 C2 Cr1 127.5(3)
C4 C3 C2 107.6(3)
C4 C3 C8 124.5(4)
C2 C3 C8 127.7(5)
C4 C3 Cr1 71.4(2)
C2 C3 Cr1 71.1(2)
C8 C3 Cr1 126.5(3)
C5 C4 C3 108.0(3)
C5 C4 C9 125.9(4)
C3 C4 C9 126.0(4)
C5 C4 Cr1 71.8(2)
C3 C4 Cr1 72.3(2)
C9 C4 Cr1 124.8(3)
C1 C5 C4 108.8(3)
C1 C5 C10 125.9(4)
C4 C5 C10 125.3(4)
C1 C5 Cr1 70.5(2)
C4 C5 Cr1 72.2(2)
C10 C5 Cr1 122.6(3)
C1 C6 H6A 109.5
C1 C6 H6B 109.5
H6A C6 H6B 109.5
C1 C6 H6C 109.5
H6A C6 H6C 109.5
H6B C6 H6C 109.5
C2 C7 H7A 109.5
C2 C7 H7B 109.5
H7A C7 H7B 109.5
C2 C7 H7C 109.5
H7A C7 H7C 109.5
H7B C7 H7C 109.5
C3 C8 H8A 109.5
C3 C8 H8B 109.5
H8A C8 H8B 109.5
C3 C8 H8C 109.5
H8A C8 H8C 109.5
H8B C8 H8C 109.5
C4 C9 H9A 109.5
C4 C9 H9B 109.5
H9A C9 H9B 109.5
C4 C9 H9C 109.5
H9A C9 H9C 109.5
H9B C9 H9C 109.5
C5 C10 H10A 109.5
C5 C10 H10B 109.5
H10A C10 H10B 109.5
C5 C10 H10C 109.5
H10A C10 H10C 109.5
H10B C10 H10C 109.5
O1 C11 C16 121.7(3)
O1 C11 C12 119.9(3)
C16 C11 C12 118.4(3)
C13 C12 C11 118.7(3)
C13 C12 C18 120.6(3)
C11 C12 C18 120.7(3)
C12 C13 C14 124.3(3)
C12 C13 H13 117.9
C14 C13 H13 117.9
C15 C14 C13 116.3(3)
C15 C14 C21 122.4(3)
C13 C14 C21 121.2(3)
C14 C15 C16 122.0(3)
C14 C15 H15 119.0
C16 C15 H15 119.0
C15 C16 C11 120.2(3)
C15 C16 C17 116.9(3)
C11 C16 C17 122.5(3)
N1 C17 C16 128.5(3)
N1 C17 H17 115.8
C16 C17 H17 115.8
C19 C18 C12 112.6(3)
C19 C18 C20 110.1(4)
C12 C18 C20 111.4(3)
C19 C18 H18 107.5
C12 C18 H18 107.5
C20 C18 H18 107.5
C18 C19 H19A 109.5
C18 C19 H19B 109.5
H19A C19 H19B 109.5
C18 C19 H19C 109.5
H19A C19 H19C 109.5
H19B C19 H19C 109.5
C18 C20 H20A 109.5
C18 C20 H20B 109.5
H20A C20 H20B 109.5
C18 C20 H20C 109.5
H20A C20 H20C 109.5
H20B C20 H20C 109.5
C22 C21 C23 109.8(5)
C22 C21 C14 114.1(3)
C23 C21 C14 109.0(4)
C22 C21 C24 108.2(5)
C23 C21 C24 105.1(5)
C14 C21 C24 110.3(4)
C26 C25 C28 109.3(3)
C26 C25 C27 107.9(3)
C28 C25 C27 110.7(3)
C26 C25 N1 109.4(3)
C28 C25 N1 107.2(3)
C27 C25 N1 112.3(3)
C25 C26 H26A 109.5
C25 C26 H26B 109.5
H26A C26 H26B 109.5
C25 C26 H26C 109.5
H26A C26 H26C 109.5
H26B C26 H26C 109.5
C25 C27 H27A 109.5
C25 C27 H27B 109.5
H27A C27 H27B 109.5
C25 C27 H27C 109.5
H27A C27 H27C 109.5
H27B C27 H27C 109.5
C25 C28 H28A 109.5
C25 C28 H28B 109.5
H28A C28 H28B 109.5
C25 C28 H28C 109.5
H28A C28 H28C 109.5
H28B C28 H28C 109.5
O1 Cr1 N1 89.34(10)
O1 Cr1 C1 95.28(13)
N1 Cr1 C1 109.10(12)
O1 Cr1 C5 88.84(12)
N1 Cr1 C5 144.78(12)
C1 Cr1 C5 36.23(14)
O1 Cr1 C2 130.06(13)
N1 Cr1 C2 95.21(12)
C1 Cr1 C2 36.66(14)
C5 Cr1 C2 60.44(15)
O1 Cr1 C4 116.20(13)
N1 Cr1 C4 152.36(13)
C1 Cr1 C4 60.73(14)
C5 Cr1 C4 35.96(13)
C2 Cr1 C4 60.81(14)
O1 Cr1 C3 148.94(13)
N1 Cr1 C3 116.20(14)
C1 Cr1 C3 60.95(14)
C5 Cr1 C3 60.12(14)
C2 Cr1 C3 36.65(15)
C4 Cr1 C3 36.23(14)
O1 Cr1 Cl1 93.82(8)
N1 Cr1 Cl1 97.54(8)
C1 Cr1 Cl1 151.88(10)
C5 Cr1 Cl1 117.67(10)
C2 Cr1 Cl1 134.33(12)
C4 Cr1 Cl1 91.42(10)
C3 Cr1 Cl1 99.56(11)
C17 N1 C25 114.9(3)
C17 N1 Cr1 118.1(2)
C25 N1 Cr1 126.96(19)
C11 O1 Cr1 126.3(2)
C21 C22 H22A 109.5
C21 C22 H22B 109.5
H22A C22 H22B 109.5
C21 C22 H22C 109.5
H22A C22 H22C 109.5
H22B C22 H22C 109.5
C21 C23 H23A 109.5
C21 C23 H23B 109.5
H23A C23 H23B 109.5
C21 C23 H23C 109.5
H23A C23 H23C 109.5
H23B C23 H23C 109.5
C21 C24 H24A 109.5
C21 C24 H24B 109.5
H24A C24 H24B 109.5
C21 C24 H24C 109.5
H24A C24 H24C 109.5
H24B C24 H24C 109.5

loop_
_geom_bond_atom_site_label_1
_geom_bond_atom_site_label_2
_geom_bond_distance
C1 C5 1.396(5)
C1 C2 1.413(6)
C1 C6 1.513(5)
C1 Cr1 2.226(4)
C2 C3 1.428(6)
C2 C7 1.501(6)
C2 Cr1 2.265(4)
C3 C4 1.413(6)
C3 C8 1.499(6)
C3 Cr1 2.279(4)
C4 C5 1.398(5)
C4 C9 1.506(6)
C4 Cr1 2.267(3)
C5 C10 1.505(6)
C5 Cr1 2.262(4)
C6 H6A 0.9600
C6 H6B 0.9600
C6 H6C 0.9600
C7 H7A 0.9600
C7 H7B 0.9600
C7 H7C 0.9600
C8 H8A 0.9600
C8 H8B 0.9600
C8 H8C 0.9600
C9 H9A 0.9600
C9 H9B 0.9600
C9 H9C 0.9600
C10 H10A 0.9600
C10 H10B 0.9600
C10 H10C 0.9600
C11 O1 1.314(4)
C11 C16 1.410(4)
C11 C12 1.412(4)
C12 C13 1.372(5)
C12 C18 1.517(5)
C13 C14 1.404(5)
C13 H13 0.9300
C14 C15 1.374(4)
C14 C21 1.527(5)
C15 C16 1.405(4)
C15 H15 0.9300
C16 C17 1.444(4)
C17 N1 1.299(4)
C17 H17 0.9300
C18 C19 1.508(6)
C18 C20 1.530(6)
C18 H18 0.9800
C19 H19A 0.9600
C19 H19B 0.9600
C19 H19C 0.9600
C20 H20A 0.9600
C20 H20B 0.9600
C20 H20C 0.9600
C21 C22 1.476(6)
C21 C23 1.483(7)
C21 C24 1.529(8)
C25 C26 1.511(5)
C25 C28 1.514(5)
C25 C27 1.520(5)
C25 N1 1.523(4)
C26 H26A 0.9600
C26 H26B 0.9600
C26 H26C 0.9600
C27 H27A 0.9600
C27 H27B 0.9600
C27 H27C 0.9600
C28 H28A 0.9600
C28 H28B 0.9600
C28 H28C 0.9600
Cl1 Cr1 2.3103(10)
Cr1 O1 1.914(2)
Cr1 N1 2.081(3)
C22 H22A 0.9600
C22 H22B 0.9600
C22 H22C 0.9600
C23 H23A 0.9600
C23 H23B 0.9600
C23 H23C 0.9600
C24 H24A 0.9600
C24 H24B 0.9600
C24 H24C 0.9600

loop_
_geom_torsion_atom_site_label_1
_geom_torsion_atom_site_label_2
_geom_torsion_atom_site_label_3
_geom_torsion_atom_site_label_4
_geom_torsion
C5 C1 C2 C3 -2.1(4)
C6 C1 C2 C3 -176.8(4)
Cr1 C1 C2 C3 63.2(3)
C5 C1 C2 C7 172.1(4)
C6 C1 C2 C7 -2.6(6)
Cr1 C1 C2 C7 -122.6(4)
C5 C1 C2 Cr1 -65.3(3)
C6 C1 C2 Cr1 119.9(4)
C1 C2 C3 C4 0.6(4)
C7 C2 C3 C4 -173.3(4)
Cr1 C2 C3 C4 62.5(3)
C1 C2 C3 C8 176.0(4)
C7 C2 C3 C8 2.1(7)
Cr1 C2 C3 C8 -122.1(4)
C1 C2 C3 Cr1 -61.9(3)
C7 C2 C3 Cr1 124.2(4)
C2 C3 C4 C5 1.1(4)
C8 C3 C4 C5 -174.5(4)
Cr1 C3 C4 C5 63.4(3)
C2 C3 C4 C9 177.1(4)
C8 C3 C4 C9 1.5(6)
Cr1 C3 C4 C9 -120.6(4)
C2 C3 C4 Cr1 -62.3(3)
C8 C3 C4 Cr1 122.1(4)
C2 C1 C5 C4 2.8(4)
C6 C1 C5 C4 177.6(4)
Cr1 C1 C5 C4 -62.4(3)
C2 C1 C5 C10 -178.1(4)
C6 C1 C5 C10 -3.3(6)
Cr1 C1 C5 C10 116.7(4)
C2 C1 C5 Cr1 65.2(3)
C6 C1 C5 Cr1 -120.0(4)
C3 C4 C5 C1 -2.4(4)
C9 C4 C5 C1 -178.4(4)
Cr1 C4 C5 C1 61.4(3)
C3 C4 C5 C10 178.5(4)
C9 C4 C5 C10 2.4(6)
Cr1 C4 C5 C10 -117.8(4)
C3 C4 C5 Cr1 -63.7(3)
C9 C4 C5 Cr1 120.3(4)
O1 C11 C12 C13 -179.4(3)
C16 C11 C12 C13 3.3(5)
O1 C11 C12 C18 2.2(5)
C16 C11 C12 C18 -175.1(3)
C11 C12 C13 C14 -1.5(5)
C18 C12 C13 C14 176.9(3)
C12 C13 C14 C15 -1.3(5)
C12 C13 C14 C21 -178.5(4)
C13 C14 C15 C16 2.2(5)
C21 C14 C15 C16 179.4(3)
C14 C15 C16 C11 -0.4(5)
C14 C15 C16 C17 -173.0(3)
O1 C11 C16 C15 -179.7(3)
C12 C11 C16 C15 -2.4(5)
O1 C11 C16 C17 -7.5(5)
C12 C11 C16 C17 169.8(3)
C15 C16 C17 N1 -173.1(3)
C11 C16 C17 N1 14.4(6)
C13 C12 C18 C19 60.6(5)
C11 C12 C18 C19 -121.0(4)
C13 C12 C18 C20 -63.7(4)
C11 C12 C18 C20 114.7(4)
C15 C14 C21 C22 14.4(6)
C13 C14 C21 C22 -168.5(4)
C15 C14 C21 C23 -108.7(5)
C13 C14 C21 C23 68.4(6)
C15 C14 C21 C24 136.4(5)
C13 C14 C21 C24 -46.5(6)
C5 C1 Cr1 O1 -80.8(2)
C2 C1 Cr1 O1 163.4(2)
C6 C1 Cr1 O1 41.2(4)
C5 C1 Cr1 N1 -171.9(2)
C2 C1 Cr1 N1 72.3(2)
C6 C1 Cr1 N1 -50.0(4)
C2 C1 Cr1 C5 -115.8(3)
C6 C1 Cr1 C5 121.9(5)
C5 C1 Cr1 C2 115.8(3)
C6 C1 Cr1 C2 -122.3(5)
C5 C1 Cr1 C4 36.4(2)
C2 C1 Cr1 C4 -79.4(2)
C6 C1 Cr1 C4 158.3(4)
C5 C1 Cr1 C3 78.1(3)
C2 C1 Cr1 C3 -37.7(2)
C6 C1 Cr1 C3 -160.0(4)
C5 C1 Cr1 Cl1 27.6(4)
C2 C1 Cr1 Cl1 -88.2(3)
C6 C1 Cr1 Cl1 149.5(3)
C1 C5 Cr1 O1 100.6(2)
C4 C5 Cr1 O1 -141.2(2)
C10 C5 Cr1 O1 -20.3(4)
C1 C5 Cr1 N1 13.4(4)
C4 C5 Cr1 N1 131.5(2)
C10 C5 Cr1 N1 -107.5(4)
C4 C5 Cr1 C1 118.2(3)
C10 C5 Cr1 C1 -120.8(4)
C1 C5 Cr1 C2 -38.2(2)
C4 C5 Cr1 C2 80.0(3)
C10 C5 Cr1 C2 -159.0(4)
C1 C5 Cr1 C4 -118.2(3)
C10 C5 Cr1 C4 121.0(5)
C1 C5 Cr1 C3 -80.6(3)
C4 C5 Cr1 C3 37.6(2)
C10 C5 Cr1 C3 158.6(4)
C1 C5 Cr1 Cl1 -165.7(2)
C4 C5 Cr1 Cl1 -47.5(3)
C10 C5 Cr1 Cl1 73.4(4)
C1 C2 Cr1 O1 -21.8(3)
C3 C2 Cr1 O1 -138.1(2)
C7 C2 Cr1 O1 97.1(4)
C1 C2 Cr1 N1 -115.3(2)
C3 C2 Cr1 N1 128.3(2)
C7 C2 Cr1 N1 3.5(4)
C3 C2 Cr1 C1 -116.3(3)
C7 C2 Cr1 C1 118.9(5)
C1 C2 Cr1 C5 37.7(2)
C3 C2 Cr1 C5 -78.6(3)
C7 C2 Cr1 C5 156.6(5)
C1 C2 Cr1 C4 79.2(2)
C3 C2 Cr1 C4 -37.1(2)
C7 C2 Cr1 C4 -161.9(5)
C1 C2 Cr1 C3 116.3(3)
C7 C2 Cr1 C3 -124.8(5)
C1 C2 Cr1 Cl1 138.8(2)
C3 C2 Cr1 Cl1 22.5(3)
C7 C2 Cr1 Cl1 -102.3(4)
C5 C4 Cr1 O1 44.2(3)
C3 C4 Cr1 O1 160.7(2)
C9 C4 Cr1 O1 -77.3(4)
C5 C4 Cr1 N1 -111.5(3)
C3 C4 Cr1 N1 5.0(4)
C9 C4 Cr1 N1 127.0(4)
C5 C4 Cr1 C1 -36.7(2)
C3 C4 Cr1 C1 79.8(2)
C9 C4 Cr1 C1 -158.2(5)
C3 C4 Cr1 C5 116.5(3)
C9 C4 Cr1 C5 -121.5(5)
C5 C4 Cr1 C2 -78.9(3)
C3 C4 Cr1 C2 37.6(2)
C9 C4 Cr1 C2 159.6(5)
C5 C4 Cr1 C3 -116.5(3)
C9 C4 Cr1 C3 122.0(5)
C5 C4 Cr1 Cl1 139.2(2)
C3 C4 Cr1 Cl1 -104.3(2)
C9 C4 Cr1 Cl1 17.7(4)
C4 C3 Cr1 O1 -35.1(4)
C2 C3 Cr1 O1 81.8(3)
C8 C3 Cr1 O1 -154.7(4)
C4 C3 Cr1 N1 -177.4(2)
C2 C3 Cr1 N1 -60.5(3)
C8 C3 Cr1 N1 62.9(5)
C4 C3 Cr1 C1 -79.1(2)
C2 C3 Cr1 C1 37.7(2)
C8 C3 Cr1 C1 161.2(5)
C4 C3 Cr1 C5 -37.3(2)
C2 C3 Cr1 C5 79.6(3)
C8 C3 Cr1 C5 -157.0(5)
C4 C3 Cr1 C2 -116.9(3)
C8 C3 Cr1 C2 123.5(6)
C2 C3 Cr1 C4 116.9(3)
C8 C3 Cr1 C4 -119.6(5)
C4 C3 Cr1 Cl1 79.2(2)
C2 C3 Cr1 Cl1 -163.9(2)
C8 C3 Cr1 Cl1 -40.4(5)
C16 C17 N1 C25 -166.7(3)
C16 C17 N1 Cr1 10.8(5)
C26 C25 N1 C17 -165.8(3)
C28 C25 N1 C17 75.8(4)
C27 C25 N1 C17 -45.9(4)
C26 C25 N1 Cr1 17.0(4)
C28 C25 N1 Cr1 -101.4(3)
C27 C25 N1 Cr1 136.9(3)
O1 Cr1 N1 C17 -29.8(2)
C1 Cr1 N1 C17 65.6(3)
C5 Cr1 N1 C17 57.3(3)
C2 Cr1 N1 C17 100.4(3)
C4 Cr1 N1 C17 128.6(3)
C3 Cr1 N1 C17 131.9(2)
Cl1 Cr1 N1 C17 -123.6(2)
O1 Cr1 N1 C25 147.4(3)
C1 Cr1 N1 C25 -117.3(3)
C5 Cr1 N1 C25 -125.6(3)
C2 Cr1 N1 C25 -82.5(3)
C4 Cr1 N1 C25 -54.3(4)
C3 Cr1 N1 C25 -51.0(3)
Cl1 Cr1 N1 C25 53.6(3)
C16 C11 O1 Cr1 -26.8(4)
C12 C11 O1 Cr1 155.9(2)
N1 Cr1 O1 C11 39.5(3)
C1 Cr1 O1 C11 -69.6(3)
C5 Cr1 O1 C11 -105.3(3)
C2 Cr1 O1 C11 -56.8(3)
C4 Cr1 O1 C11 -129.5(3)
C3 Cr1 O1 C11 -107.3(3)
Cl1 Cr1 O1 C11 137.0(2)
